data_4068874
loop_
_publ_author_name
'Suzuki, Eiji'
'Komuro, Takashi'
'Okazaki, Masaaki'
'Tobita, Hiromi'

_publ_section_title
;
 Synthesis and Characterization of DMAP-Stabilized Aryl(silylene)
 Complexes and (Arylsilyl)(DMAP) Complexes of Tungsten: Mechanistic Study
 on the Interconversion between These Complexes via 1,2-Aryl Migration
;
_journal_issue 6
_journal_name_full Organometallics
_journal_page_first 1791
_journal_paper_doi 10.1021/om801140d
_journal_volume 28
_journal_year 2009
_chemical_formula_sum 'C23.5 H32 N2 O2 W'
_chemical_formula_weight 558.36
_chemical_name_systematic
; 
 ? 
;
_space_group_IT_number 14
_symmetry_cell_setting monoclinic
_symmetry_Int_Tables_number 14
_symmetry_space_group_name_Hall '-P 2yn'
_symmetry_space_group_name_H-M 'P 1 21/n 1'
_atom_sites_solution_hydrogens geom
_atom_sites_solution_primary heavy
_atom_sites_solution_secondary difmap
_audit_creation_method SHELXL-97
_cell_angle_alpha 90.00
_cell_angle_beta 97.3584(17)
_cell_angle_gamma 90.00
_cell_formula_units_Z 4
_cell_length_a 8.7537(3)
_cell_length_b 21.3505(6)
_cell_length_c 12.2441(3)
_cell_measurement_reflns_used 17323
_cell_measurement_temperature 150(2)
_cell_measurement_theta_max 27.5
_cell_measurement_theta_min 1.7
_cell_volume 2269.53(12)
_computing_cell_refinement PROCESS-AUTO
_computing_data_collection PROCESS-AUTO
_computing_data_reduction 'teXsan Ver. 1.11'
_computing_publication_material ORTEP-3
_computing_structure_refinement 'SHELXL-97 (Sheldrick, 1997)'
_computing_structure_solution 'DIRDIF99 (PATTY)'
_diffrn_ambient_temperature 150(2)
_diffrn_detector_area_resol_mean 10.00
_diffrn_measured_fraction_theta_full 1.000
_diffrn_measured_fraction_theta_max 1.000
_diffrn_measurement_device_type 'Rigaku RAXIS-RAPID Imaging Plate'
_diffrn_measurement_method \w
_diffrn_radiation_monochromator graphite
_diffrn_radiation_type MoK\a
_diffrn_radiation_wavelength 0.71069
_diffrn_reflns_av_R_equivalents 0.0640
_diffrn_reflns_av_sigmaI/netI 0.0377
_diffrn_reflns_limit_h_max 11
_diffrn_reflns_limit_h_min -11
_diffrn_reflns_limit_k_max 27
_diffrn_reflns_limit_k_min -27
_diffrn_reflns_limit_l_max 15
_diffrn_reflns_limit_l_min -15
_diffrn_reflns_number 21951
_diffrn_reflns_theta_full 27.48
_diffrn_reflns_theta_max 27.48
_diffrn_reflns_theta_min 1.91
_exptl_absorpt_coefficient_mu 5.110
_exptl_absorpt_correction_T_max 0.8618
_exptl_absorpt_correction_T_min 0.4280
_exptl_absorpt_correction_type numerical
_exptl_absorpt_process_details
;
HIGASHI, T. (1999). Shape - Program to obtain Crystal Shape using CCD camera.
Rigaku Corporation, Tokyo, Japan. 
HIGASHI, T. (1999). Numabs - Numerical Absorption Correction,
Rigaku Corporation, Tokyo, Japan. 
;
_exptl_crystal_colour red
_exptl_crystal_density_diffrn 1.634
_exptl_crystal_density_method 'not measured'
_exptl_crystal_description platelet
_exptl_crystal_F_000 1108
_exptl_crystal_size_max 0.20
_exptl_crystal_size_mid 0.20
_exptl_crystal_size_min 0.03
_refine_diff_density_max 1.338
_refine_diff_density_min -1.777
_refine_diff_density_rms 0.246
_refine_ls_extinction_method none
_refine_ls_goodness_of_fit_ref 1.281
_refine_ls_hydrogen_treatment constr
_refine_ls_matrix_type full
_refine_ls_number_parameters 251
_refine_ls_number_reflns 5204
_refine_ls_number_restraints 0
_refine_ls_restrained_S_all 1.281
_refine_ls_R_factor_all 0.0548
_refine_ls_R_factor_gt 0.0423
_refine_ls_shift/su_max 0.000
_refine_ls_shift/su_mean 0.000
_refine_ls_structure_factor_coef Fsqd
_refine_ls_weighting_details 'calc w=1/[\s^2^(Fo^2^)+(0.0521P)^2^+6.0835P] where P=(Fo^2^+2Fc^2^)/3'
_refine_ls_weighting_scheme calc
_refine_ls_wR_factor_gt 0.1064
_refine_ls_wR_factor_ref 0.1176
_reflns_number_gt 4489
_reflns_number_total 5204
_reflns_threshold_expression >2\s(I)
_cod_data_source_file om801140d_si_001.cif
_cod_data_source_block complex2
_cod_original_cell_volume 2269.53(11)
_cod_original_formula_sum 'C23.50 H32 N2 O2 W'
_cod_database_code 4068874

loop_
_symmetry_equiv_pos_as_xyz
'x, y, z'
'-x+1/2, y+1/2, -z+1/2'
'-x, -y, -z'
'x-1/2, -y-1/2, z-1/2'

loop_
_atom_site_label
_atom_site_type_symbol
_atom_site_fract_x
_atom_site_fract_y
_atom_site_fract_z
_atom_site_U_iso_or_equiv
_atom_site_adp_type
_atom_site_occupancy
_atom_site_symmetry_multiplicity
_atom_site_calc_flag
_atom_site_refinement_flags
_atom_site_disorder_assembly
_atom_site_disorder_group
W1 W 0.09129(3) 0.201708(12) 0.011642(18) 0.02146(10) Uani 1 1 d . . .
O1 O 0.3218(7) 0.0910(3) 0.0295(5) 0.0526(16) Uani 1 1 d . . .
O2A O 0.3856(12) 0.2467(4) -0.0758(8) 0.040(3) Uiso 0.615(15) 1 d P A 1
O2B O 0.1007(18) 0.1341(8) 0.2360(13) 0.045(5) Uiso 0.385(15) 1 d P A 2
N1 N 0.1024(7) 0.2933(3) 0.1062(5) 0.0281(12) Uani 1 1 d . A .
N2 N 0.0572(8) 0.4713(3) 0.2452(5) 0.0388(15) Uani 1 1 d . A .
C1A C 0.065(2) 0.1598(8) 0.1791(14) 0.040(4) Uiso 0.615(15) 1 d P A 1
C1B C 0.305(3) 0.2497(13) -0.050(2) 0.040(6) Uiso 0.385(15) 1 d P A 2
C2 C 0.2361(8) 0.1331(4) 0.0230(6) 0.0322(15) Uani 1 1 d . A .
C3A C 0.2790(15) 0.2309(7) -0.0401(10) 0.028(3) Uiso 0.615(15) 1 d P A 1
C3B C 0.099(3) 0.1637(11) 0.1621(19) 0.030(6) Uiso 0.385(15) 1 d P A 2
C4 C 0.1530(8) 0.3461(4) 0.0629(6) 0.0348(16) Uani 1 1 d . . .
H1 H 0.1988 0.3422 -0.0030 0.042 Uiso 1 1 calc R A .
C5 C 0.1440(8) 0.4051(4) 0.1058(6) 0.0348(16) Uani 1 1 d . A .
H2 H 0.1854 0.4399 0.0712 0.042 Uiso 1 1 calc R . .
C6 C 0.0728(8) 0.4137(3) 0.2015(6) 0.0303(14) Uani 1 1 d . . .
C7 C 0.0217(8) 0.3586(4) 0.2485(5) 0.0305(15) Uani 1 1 d . A .
H3 H -0.0247 0.3609 0.3145 0.037 Uiso 1 1 calc R . .
C8 C 0.0382(8) 0.3027(3) 0.2005(5) 0.0291(14) Uani 1 1 d . . .
H4 H 0.0022 0.2668 0.2354 0.035 Uiso 1 1 calc R A .
C9 C 0.1209(12) 0.5265(4) 0.1985(8) 0.050(2) Uani 1 1 d . . .
H5 H 0.2272 0.5180 0.1857 0.076 Uiso 1 1 calc R A .
H6 H 0.1196 0.5617 0.2497 0.076 Uiso 1 1 calc R . .
H7 H 0.0589 0.5370 0.1285 0.076 Uiso 1 1 calc R . .
C10 C -0.0208(10) 0.4784(4) 0.3430(7) 0.045(2) Uani 1 1 d . . .
H8 H -0.1229 0.4590 0.3298 0.068 Uiso 1 1 calc R A .
H9 H -0.0318 0.5230 0.3591 0.068 Uiso 1 1 calc R . .
H10 H 0.0400 0.4579 0.4058 0.068 Uiso 1 1 calc R . .
C11 C -0.0902(8) 0.1385(4) -0.0840(7) 0.0341(16) Uani 1 1 d . A .
C12 C -0.0190(8) 0.1749(4) -0.1612(5) 0.0303(15) Uani 1 1 d . A .
C13 C -0.0617(7) 0.2387(3) -0.1462(5) 0.0277(14) Uani 1 1 d . A .
C14 C -0.1604(7) 0.2419(3) -0.0624(5) 0.0270(14) Uani 1 1 d . A .
C15 C -0.1770(7) 0.1801(4) -0.0242(5) 0.0302(15) Uani 1 1 d . A .
C16 C -0.0889(11) 0.0684(4) -0.0778(11) 0.065(3) Uani 1 1 d . . .
H11 H 0.0086 0.0525 -0.0981 0.097 Uiso 1 1 calc R A .
H12 H -0.1747 0.0515 -0.1286 0.097 Uiso 1 1 calc R . .
H13 H -0.0998 0.0552 -0.0025 0.097 Uiso 1 1 calc R . .
C17 C 0.0658(10) 0.1508(6) -0.2522(7) 0.056(3) Uani 1 1 d . . .
H14 H -0.0027 0.1520 -0.3221 0.083 Uiso 1 1 calc R A .
H15 H 0.0989 0.1076 -0.2360 0.083 Uiso 1 1 calc R . .
H16 H 0.1561 0.1771 -0.2578 0.083 Uiso 1 1 calc R . .
C18 C -0.0226(10) 0.2928(5) -0.2162(8) 0.052(2) Uani 1 1 d . . .
H17 H 0.0855 0.2898 -0.2288 0.078 Uiso 1 1 calc R A .
H18 H -0.0390 0.3323 -0.1784 0.078 Uiso 1 1 calc R . .
H19 H -0.0888 0.2917 -0.2871 0.078 Uiso 1 1 calc R . .
C19 C -0.2387(9) 0.2982(4) -0.0252(7) 0.045(2) Uani 1 1 d . . .
H20 H -0.2570 0.2925 0.0515 0.067 Uiso 1 1 calc R A .
H21 H -0.3373 0.3041 -0.0717 0.067 Uiso 1 1 calc R . .
H22 H -0.1735 0.3350 -0.0307 0.067 Uiso 1 1 calc R . .
C20 C -0.2817(10) 0.1598(6) 0.0571(8) 0.059(3) Uani 1 1 d . . .
H23 H -0.3814 0.1471 0.0176 0.088 Uiso 1 1 calc R A .
H24 H -0.2969 0.1946 0.1067 0.088 Uiso 1 1 calc R . .
H25 H -0.2353 0.1243 0.1001 0.088 Uiso 1 1 calc R . .
C21 C -0.0561(18) 0.0133(8) 0.4418(13) 0.037(3) Uiso 0.50 1 d P . .
C22 C 0.0746(11) 0.0468(5) 0.4972(8) 0.055(2) Uiso 1 1 d . . .
C23 C -0.018(2) 0.0667(10) 0.4266(16) 0.053(4) Uiso 0.50 1 d P . .
C24 C -0.171(2) -0.0276(9) 0.4305(16) 0.054(5) Uiso 0.50 1 d P . .
C25 C -0.1595(15) 0.0345(6) 0.3635(11) 0.077(3) Uiso 1 1 d . . .

loop_
_atom_site_aniso_label
_atom_site_aniso_U_11
_atom_site_aniso_U_22
_atom_site_aniso_U_33
_atom_site_aniso_U_23
_atom_site_aniso_U_13
_atom_site_aniso_U_12
W1 0.01763(13) 0.02838(15) 0.01813(13) 0.00131(10) 0.00138(8) 0.00467(10)
O1 0.044(3) 0.055(4) 0.059(4) 0.004(3) 0.006(3) 0.027(3)
N1 0.025(3) 0.035(3) 0.025(3) -0.001(2) 0.003(2) -0.002(2)
N2 0.044(4) 0.037(4) 0.036(3) -0.007(3) 0.007(3) -0.008(3)
C2 0.028(3) 0.041(4) 0.027(3) 0.010(3) 0.002(3) 0.008(3)
C4 0.030(4) 0.048(4) 0.027(3) 0.001(3) 0.008(3) -0.008(3)
C5 0.035(4) 0.036(4) 0.034(4) 0.000(3) 0.010(3) -0.009(3)
C6 0.028(3) 0.035(4) 0.027(3) -0.007(3) 0.000(3) -0.004(3)
C7 0.030(3) 0.039(4) 0.024(3) -0.007(3) 0.008(3) -0.005(3)
C8 0.034(4) 0.031(4) 0.023(3) -0.002(3) 0.006(3) -0.009(3)
C9 0.067(6) 0.033(4) 0.051(5) -0.005(4) 0.007(4) -0.016(4)
C10 0.049(5) 0.045(5) 0.043(4) -0.019(4) 0.013(4) -0.005(4)
C11 0.020(3) 0.032(4) 0.048(4) -0.003(3) -0.005(3) 0.004(3)
C12 0.022(3) 0.048(4) 0.020(3) -0.008(3) -0.001(2) 0.008(3)
C13 0.020(3) 0.038(4) 0.024(3) 0.008(3) 0.000(2) 0.005(3)
C14 0.020(3) 0.039(4) 0.020(3) -0.001(3) -0.003(2) 0.008(3)
C15 0.019(3) 0.048(4) 0.024(3) 0.005(3) 0.001(2) 0.000(3)
C16 0.042(5) 0.032(5) 0.116(9) -0.005(5) -0.006(5) 0.002(4)
C17 0.033(4) 0.098(8) 0.035(4) -0.026(5) 0.000(3) 0.026(5)
C18 0.035(4) 0.064(6) 0.056(5) 0.033(5) 0.005(4) 0.001(4)
C19 0.034(4) 0.053(5) 0.044(4) -0.017(4) -0.008(3) 0.022(4)
C20 0.031(4) 0.097(8) 0.049(5) 0.032(5) 0.007(4) -0.005(5)

loop_
_atom_type_symbol
_atom_type_description
_atom_type_scat_dispersion_real
_atom_type_scat_dispersion_imag
_atom_type_scat_source
C C 0.0033 0.0016 'International Tables Vol C Tables 4.2.6.8 and 6.1.1.4'
H H 0.0000 0.0000 'International Tables Vol C Tables 4.2.6.8 and 6.1.1.4'
N N 0.0061 0.0033 'International Tables Vol C Tables 4.2.6.8 and 6.1.1.4'
O O 0.0106 0.0060 'International Tables Vol C Tables 4.2.6.8 and 6.1.1.4'
W W -0.8490 6.8722 'International Tables Vol C Tables 4.2.6.8 and 6.1.1.4'

loop_
_geom_angle_atom_site_label_1
_geom_angle_atom_site_label_2
_geom_angle_atom_site_label_3
_geom_angle
_geom_angle_site_symmetry_1
_geom_angle_site_symmetry_3
C2 W1 C3A 72.0(5) . .
C2 W1 C3B 71.4(7) . .
C3A W1 C3B 119.9(8) . .
C2 W1 N1 129.3(3) . .
C3A W1 N1 84.6(4) . .
C3B W1 N1 83.4(7) . .
C2 W1 C1A 77.2(5) . .
C3A W1 C1A 127.6(6) . .
C3B W1 C1A 7.9(9) . .
N1 W1 C1A 83.3(5) . .
C2 W1 C12 94.1(3) . .
C3A W1 C12 93.0(4) . .
C3B W1 C12 135.3(7) . .
N1 W1 C12 132.4(2) . .
C1A W1 C12 131.0(5) . .
C2 W1 C11 89.7(3) . .
C3A W1 C11 125.8(4) . .
C3B W1 C11 99.9(7) . .
N1 W1 C11 138.7(2) . .
C1A W1 C11 94.8(5) . .
C12 W1 C11 36.4(3) . .
C2 W1 C1B 79.1(7) . .
C3A W1 C1B 7.2(8) . .
C3B W1 C1B 122.5(9) . .
N1 W1 C1B 78.6(7) . .
C1A W1 C1B 129.9(8) . .
C12 W1 C1B 94.1(6) . .
C11 W1 C1B 128.6(6) . .
C2 W1 C13 128.0(3) . .
C3A W1 C13 92.3(4) . .
C3B W1 C13 147.5(7) . .
N1 W1 C13 96.5(2) . .
C1A W1 C13 139.6(5) . .
C12 W1 C13 36.0(3) . .
C11 W1 C13 59.4(3) . .
C1B W1 C13 89.0(6) . .
C2 W1 C15 119.3(3) . .
C3A W1 C15 149.4(4) . .
C3B W1 C15 90.5(7) . .
N1 W1 C15 103.8(2) . .
C1A W1 C15 83.0(5) . .
C12 W1 C15 59.4(2) . .
C11 W1 C15 35.7(3) . .
C1B W1 C15 146.7(6) . .
C13 W1 C15 57.7(2) . .
C2 W1 C14 148.3(3) . .
C3A W1 C14 122.0(4) . .
C3B W1 C14 114.2(7) . .
N1 W1 C14 82.1(2) . .
C1A W1 C14 106.4(5) . .
C12 W1 C14 59.2(2) . .
C11 W1 C14 58.7(2) . .
C1B W1 C14 116.6(7) . .
C13 W1 C14 34.7(2) . .
C15 W1 C14 34.2(3) . .
C4 N1 C8 113.8(6) . .
C4 N1 W1 121.1(5) . .
C8 N1 W1 124.3(5) . .
C6 N2 C9 121.2(7) . .
C6 N2 C10 119.9(7) . .
C9 N2 C10 118.9(7) . .
O1 C2 W1 179.0(7) . .
O2A C3A W1 176.3(11) . .
O2B C3B W1 169(2) . .
N1 C4 C5 125.5(6) . .
N1 C4 H1 117.2 . .
C5 C4 H1 117.2 . .
C4 C5 C6 119.5(7) . .
C4 C5 H2 120.3 . .
C6 C5 H2 120.3 . .
N2 C6 C7 122.9(6) . .
N2 C6 C5 121.6(7) . .
C7 C6 C5 115.5(7) . .
C8 C7 C6 120.3(6) . .
C8 C7 H3 119.9 . .
C6 C7 H3 119.9 . .
C7 C8 N1 125.4(6) . .
C7 C8 H4 117.3 . .
N1 C8 H4 117.3 . .
N2 C9 H5 109.5 . .
N2 C9 H6 109.5 . .
H5 C9 H6 109.5 . .
N2 C9 H7 109.5 . .
H5 C9 H7 109.5 . .
H6 C9 H7 109.5 . .
N2 C10 H8 109.5 . .
N2 C10 H9 109.5 . .
H8 C10 H9 109.5 . .
N2 C10 H10 109.5 . .
H8 C10 H10 109.5 . .
H9 C10 H10 109.5 . .
C12 C11 C15 107.8(6) . .
C12 C11 C16 125.3(8) . .
C15 C11 C16 126.6(8) . .
C12 C11 W1 71.6(4) . .
C15 C11 W1 75.6(4) . .
C16 C11 W1 124.2(6) . .
C11 C12 C13 106.9(6) . .
C11 C12 C17 127.0(8) . .
C13 C12 C17 125.6(8) . .
C11 C12 W1 72.0(4) . .
C13 C12 W1 74.3(4) . .
C17 C12 W1 125.6(5) . .
C14 C13 C12 109.4(6) . .
C14 C13 C18 125.1(7) . .
C12 C13 C18 125.2(7) . .
C14 C13 W1 76.0(4) . .
C12 C13 W1 69.8(3) . .
C18 C13 W1 125.5(5) . .
C15 C14 C13 106.9(6) . .
C15 C14 C19 125.6(7) . .
C13 C14 C19 127.4(7) . .
C15 C14 W1 71.0(4) . .
C13 C14 W1 69.3(3) . .
C19 C14 W1 127.2(5) . .
C14 C15 C11 109.1(6) . .
C14 C15 C20 126.0(8) . .
C11 C15 C20 124.6(8) . .
C14 C15 W1 74.9(4) . .
C11 C15 W1 68.8(4) . .
C20 C15 W1 127.3(5) . .
C11 C16 H11 109.5 . .
C11 C16 H12 109.5 . .
H11 C16 H12 109.5 . .
C11 C16 H13 109.5 . .
H11 C16 H13 109.5 . .
H12 C16 H13 109.5 . .
C12 C17 H14 109.5 . .
C12 C17 H15 109.5 . .
H14 C17 H15 109.5 . .
C12 C17 H16 109.5 . .
H14 C17 H16 109.5 . .
H15 C17 H16 109.5 . .
C13 C18 H17 109.5 . .
C13 C18 H18 109.5 . .
H17 C18 H18 109.5 . .
C13 C18 H19 109.5 . .
H17 C18 H19 109.5 . .
H18 C18 H19 109.5 . .
C14 C19 H20 109.5 . .
C14 C19 H21 109.5 . .
H20 C19 H21 109.5 . .
C14 C19 H22 109.5 . .
H20 C19 H22 109.5 . .
H21 C19 H22 109.5 . .
C15 C20 H23 109.5 . .
C15 C20 H24 109.5 . .
H23 C20 H24 109.5 . .
C15 C20 H25 109.5 . .
H23 C20 H25 109.5 . .
H24 C20 H25 109.5 . .
C23 C21 C25 75.1(14) . .
C23 C21 C24 145.8(19) . .
C25 C21 C24 73.0(13) . .
C23 C21 C22 52.0(12) . .
C25 C21 C22 127.1(14) . .
C24 C21 C22 157.1(16) . .
C23 C21 C22 158.5(16) . 3_556
C25 C21 C22 123.3(13) . 3_556
C24 C21 C22 50.3(11) . 3_556
C22 C21 C22 108.6(11) . 3_556
C23 C21 C21 107.3(17) . 3_556
C25 C21 C21 170.6(18) . 3_556
C24 C21 C21 102.4(16) . 3_556
C22 C21 C21 55.9(9) . 3_556
C22 C21 C21 52.7(9) 3_556 3_556
C23 C22 C24 178.6(18) . 3_556
C23 C22 C21 53.8(12) . .
C24 C22 C21 127.6(14) 3_556 .
C23 C22 C21 124.2(14) . 3_556
C24 C22 C21 57.2(12) 3_556 3_556
C21 C22 C21 71.4(11) . 3_556
C22 C23 C21 74.2(15) . .
C22 C23 C25 129.6(17) . .
C21 C23 C25 55.4(12) . .
C22 C24 C21 72.4(13) 3_556 .
C22 C24 C25 125.5(17) 3_556 .
C21 C24 C25 53.1(11) . .
C21 C25 C23 49.5(11) . .
C21 C25 C24 53.9(11) . .
C23 C25 C24 102.6(13) . .

loop_
_geom_bond_atom_site_label_1
_geom_bond_atom_site_label_2
_geom_bond_distance
_geom_bond_site_symmetry_2
W1 C2 1.930(7) .
W1 C3A 1.938(14) .
W1 C3B 2.01(2) .
W1 N1 2.269(6) .
W1 C1A 2.276(18) .
W1 C12 2.284(6) .
W1 C11 2.290(7) .
W1 C1B 2.34(3) .
W1 C13 2.343(6) .
W1 C15 2.379(7) .
W1 C14 2.429(6) .
O1 C2 1.168(9) .
O2A C3A 1.132(18) .
O2B C3B 1.10(3) .
N1 C4 1.344(9) .
N1 C8 1.363(9) .
N2 C6 1.356(9) .
N2 C9 1.452(10) .
N2 C10 1.460(10) .
C4 C5 1.370(11) .
C4 H1 0.9500 .
C5 C6 1.407(10) .
C5 H2 0.9500 .
C6 C7 1.407(10) .
C7 C8 1.346(10) .
C7 H3 0.9500 .
C8 H4 0.9500 .
C9 H5 0.9800 .
C9 H6 0.9800 .
C9 H7 0.9800 .
C10 H8 0.9800 .
C10 H9 0.9800 .
C10 H10 0.9800 .
C11 C12 1.428(11) .
C11 C15 1.432(10) .
C11 C16 1.498(11) .
C12 C13 1.429(11) .
C12 C17 1.507(10) .
C13 C14 1.425(9) .
C13 C18 1.505(10) .
C14 C15 1.413(11) .
C14 C19 1.483(10) .
C15 C20 1.501(10) .
C16 H11 0.9800 .
C16 H12 0.9800 .
C16 H13 0.9800 .
C17 H14 0.9800 .
C17 H15 0.9800 .
C17 H16 0.9800 .
C18 H17 0.9800 .
C18 H18 0.9800 .
C18 H19 0.9800 .
C19 H20 0.9800 .
C19 H21 0.9800 .
C19 H22 0.9800 .
C20 H23 0.9800 .
C20 H24 0.9800 .
C20 H25 0.9800 .
C21 C25 1.312(19) .
C21 C22 1.444(18) .
C21 C22 1.504(19) 3_556
C22 C23 1.18(2) .
C22 C24 1.21(2) 3_556
C23 C25 1.54(2) .
C24 C25 1.57(2) .

loop_
_geom_torsion_atom_site_label_1
_geom_torsion_atom_site_label_2
_geom_torsion_atom_site_label_3
_geom_torsion_atom_site_label_4
_geom_torsion
_geom_torsion_site_symmetry_1
_geom_torsion_site_symmetry_4
C2 W1 N1 C4 97.9(6) . .
C3A W1 N1 C4 36.4(6) . .
C3B W1 N1 C4 157.4(9) . .
C1A W1 N1 C4 165.3(7) . .
C12 W1 N1 C4 -52.8(6) . .
C11 W1 N1 C4 -105.1(6) . .
C1B W1 N1 C4 32.3(8) . .
C13 W1 N1 C4 -55.4(6) . .
C15 W1 N1 C4 -113.7(5) . .
C14 W1 N1 C4 -87.0(5) . .
C2 W1 N1 C8 -92.9(6) . .
C3A W1 N1 C8 -154.4(7) . .
C3B W1 N1 C8 -33.4(9) . .
C1A W1 N1 C8 -25.5(7) . .
C12 W1 N1 C8 116.4(6) . .
C11 W1 N1 C8 64.2(7) . .
C1B W1 N1 C8 -158.5(9) . .
C13 W1 N1 C8 113.9(6) . .
C15 W1 N1 C8 55.6(6) . .
C14 W1 N1 C8 82.2(6) . .
C2 W1 C3B O2B -50(11) . .
C3A W1 C3B O2B -105(12) . .
N1 W1 C3B O2B 175(12) . .
C1A W1 C3B O2B 87(13) . .
C12 W1 C3B O2B 27(12) . .
C11 W1 C3B O2B 36(12) . .
C1B W1 C3B O2B -113(12) . .
C13 W1 C3B O2B 83(12) . .
C15 W1 C3B O2B 71(12) . .
C14 W1 C3B O2B 96(12) . .
C8 N1 C4 C5 0.0(10) . .
W1 N1 C4 C5 170.3(6) . .
N1 C4 C5 C6 -1.9(12) . .
C9 N2 C6 C7 175.7(7) . .
C10 N2 C6 C7 -2.4(11) . .
C9 N2 C6 C5 -3.4(11) . .
C10 N2 C6 C5 178.5(7) . .
C4 C5 C6 N2 -178.1(7) . .
C4 C5 C6 C7 2.7(10) . .
N2 C6 C7 C8 179.0(7) . .
C5 C6 C7 C8 -1.8(10) . .
C6 C7 C8 N1 -0.1(11) . .
C4 N1 C8 C7 1.1(10) . .
W1 N1 C8 C7 -168.8(6) . .
C2 W1 C11 C12 -97.4(4) . .
C3A W1 C11 C12 -29.9(7) . .
C3B W1 C11 C12 -168.4(8) . .
N1 W1 C11 C12 100.2(5) . .
C1A W1 C11 C12 -174.5(6) . .
C1B W1 C11 C12 -21.5(10) . .
C13 W1 C11 C12 38.5(4) . .
C15 W1 C11 C12 114.7(6) . .
C14 W1 C11 C12 79.2(4) . .
C2 W1 C11 C15 147.9(5) . .
C3A W1 C11 C15 -144.6(6) . .
C3B W1 C11 C15 76.9(8) . .
N1 W1 C11 C15 -14.5(6) . .
C1A W1 C11 C15 70.8(6) . .
C12 W1 C11 C15 -114.7(6) . .
C1B W1 C11 C15 -136.2(9) . .
C13 W1 C11 C15 -76.2(4) . .
C14 W1 C11 C15 -35.5(4) . .
C2 W1 C11 C16 23.3(8) . .
C3A W1 C11 C16 90.7(10) . .
C3B W1 C11 C16 -47.8(11) . .
N1 W1 C11 C16 -139.2(8) . .
C1A W1 C11 C16 -53.9(9) . .
C12 W1 C11 C16 120.6(10) . .
C1B W1 C11 C16 99.1(12) . .
C13 W1 C11 C16 159.1(9) . .
C15 W1 C11 C16 -124.7(10) . .
C14 W1 C11 C16 -160.2(9) . .
C15 C11 C12 C13 0.8(7) . .
C16 C11 C12 C13 173.9(7) . .
W1 C11 C12 C13 -66.7(4) . .
C15 C11 C12 C17 -171.1(6) . .
C16 C11 C12 C17 2.0(12) . .
W1 C11 C12 C17 121.4(7) . .
C15 C11 C12 W1 67.5(5) . .
C16 C11 C12 W1 -119.4(8) . .
C2 W1 C12 C11 83.9(4) . .
C3A W1 C12 C11 156.1(6) . .
C3B W1 C12 C11 16.3(11) . .
N1 W1 C12 C11 -118.4(4) . .
C1A W1 C12 C11 7.3(8) . .
C1B W1 C12 C11 163.3(8) . .
C13 W1 C12 C11 -114.1(6) . .
C15 W1 C12 C11 -38.0(4) . .
C14 W1 C12 C11 -78.0(4) . .
C2 W1 C12 C13 -162.0(4) . .
C3A W1 C12 C13 -89.8(5) . .
C3B W1 C12 C13 130.4(11) . .
N1 W1 C12 C13 -4.3(5) . .
C1A W1 C12 C13 121.4(7) . .
C11 W1 C12 C13 114.1(6) . .
C1B W1 C12 C13 -82.6(8) . .
C15 W1 C12 C13 76.1(4) . .
C14 W1 C12 C13 36.1(4) . .
C2 W1 C12 C17 -39.1(8) . .
C3A W1 C12 C17 33.1(9) . .
C3B W1 C12 C17 -106.7(12) . .
N1 W1 C12 C17 118.6(8) . .
C1A W1 C12 C17 -115.8(10) . .
C11 W1 C12 C17 -123.0(10) . .
C1B W1 C12 C17 40.2(10) . .
C13 W1 C12 C17 122.9(10) . .
C15 W1 C12 C17 -161.0(9) . .
C14 W1 C12 C17 159.0(9) . .
C11 C12 C13 C14 -1.0(7) . .
C17 C12 C13 C14 171.0(6) . .
W1 C12 C13 C14 -66.2(4) . .
C11 C12 C13 C18 -175.0(7) . .
C17 C12 C13 C18 -3.0(11) . .
W1 C12 C13 C18 119.8(7) . .
C11 C12 C13 W1 65.2(4) . .
C17 C12 C13 W1 -122.8(7) . .
C2 W1 C13 C14 140.2(5) . .
C3A W1 C13 C14 -150.9(6) . .
C3B W1 C13 C14 22.0(14) . .
N1 W1 C13 C14 -66.0(4) . .
C1A W1 C13 C14 21.2(9) . .
C12 W1 C13 C14 117.2(6) . .
C11 W1 C13 C14 78.2(4) . .
C1B W1 C13 C14 -144.4(8) . .
C15 W1 C13 C14 36.2(4) . .
C2 W1 C13 C12 23.0(5) . .
C3A W1 C13 C12 92.0(5) . .
C3B W1 C13 C12 -95.2(13) . .
N1 W1 C13 C12 176.8(4) . .
C1A W1 C13 C12 -96.0(8) . .
C11 W1 C13 C12 -39.0(4) . .
C1B W1 C13 C12 98.4(8) . .
C15 W1 C13 C12 -81.0(4) . .
C14 W1 C13 C12 -117.2(6) . .
C2 W1 C13 C18 -96.4(8) . .
C3A W1 C13 C18 -27.5(8) . .
C3B W1 C13 C18 145.4(14) . .
N1 W1 C13 C18 57.4(7) . .
C1A W1 C13 C18 144.6(9) . .
C12 W1 C13 C18 -119.4(8) . .
C11 W1 C13 C18 -158.4(8) . .
C1B W1 C13 C18 -21.0(9) . .
C15 W1 C13 C18 159.6(8) . .
C14 W1 C13 C18 123.4(9) . .
C12 C13 C14 C15 0.8(7) . .
C18 C13 C14 C15 174.8(7) . .
W1 C13 C14 C15 -61.4(4) . .
C12 C13 C14 C19 -176.1(6) . .
C18 C13 C14 C19 -2.1(11) . .
W1 C13 C14 C19 121.7(7) . .
C12 C13 C14 W1 62.2(4) . .
C18 C13 C14 W1 -123.8(7) . .
C2 W1 C14 C15 43.6(7) . .
C3A W1 C14 C15 152.3(6) . .
C3B W1 C14 C15 -50.0(8) . .
N1 W1 C14 C15 -129.1(4) . .
C1A W1 C14 C15 -48.6(6) . .
C12 W1 C14 C15 79.8(4) . .
C11 W1 C14 C15 37.0(4) . .
C1B W1 C14 C15 157.8(8) . .
C13 W1 C14 C15 117.3(6) . .
C2 W1 C14 C13 -73.7(7) . .
C3A W1 C14 C13 35.0(7) . .
C3B W1 C14 C13 -167.3(8) . .
N1 W1 C14 C13 113.6(4) . .
C1A W1 C14 C13 -165.9(6) . .
C12 W1 C14 C13 -37.5(4) . .
C11 W1 C14 C13 -80.2(5) . .
C1B W1 C14 C13 40.6(8) . .
C15 W1 C14 C13 -117.3(6) . .
C2 W1 C14 C19 164.4(7) . .
C3A W1 C14 C19 -86.9(8) . .
C3B W1 C14 C19 70.8(10) . .
N1 W1 C14 C19 -8.3(7) . .
C1A W1 C14 C19 72.2(8) . .
C12 W1 C14 C19 -159.4(8) . .
C11 W1 C14 C19 157.8(8) . .
C1B W1 C14 C19 -81.4(10) . .
C13 W1 C14 C19 -121.9(9) . .
C15 W1 C14 C19 120.8(8) . .
C13 C14 C15 C11 -0.3(7) . .
C19 C14 C15 C11 176.7(6) . .
W1 C14 C15 C11 -60.6(5) . .
C13 C14 C15 C20 -174.2(7) . .
C19 C14 C15 C20 2.8(11) . .
W1 C14 C15 C20 125.4(7) . .
C13 C14 C15 W1 60.4(4) . .
C19 C14 C15 W1 -122.6(6) . .
C12 C11 C15 C14 -0.3(8) . .
C16 C11 C15 C14 -173.3(8) . .
W1 C11 C15 C14 64.5(5) . .
C12 C11 C15 C20 173.7(7) . .
C16 C11 C15 C20 0.7(12) . .
W1 C11 C15 C20 -121.5(7) . .
C12 C11 C15 W1 -64.8(5) . .
C16 C11 C15 W1 122.2(8) . .
C2 W1 C15 C14 -155.4(4) . .
C3A W1 C15 C14 -50.7(10) . .
C3B W1 C15 C14 135.7(8) . .
N1 W1 C15 C14 52.3(4) . .
C1A W1 C15 C14 133.5(6) . .
C12 W1 C15 C14 -79.1(4) . .
C11 W1 C15 C14 -117.9(6) . .
C1B W1 C15 C14 -37.9(13) . .
C13 W1 C15 C14 -36.8(4) . .
C2 W1 C15 C11 -37.5(5) . .
C3A W1 C15 C11 67.3(10) . .
C3B W1 C15 C11 -106.4(8) . .
N1 W1 C15 C11 170.2(4) . .
C1A W1 C15 C11 -108.5(6) . .
C12 W1 C15 C11 38.8(4) . .
C1B W1 C15 C11 80.0(13) . .
C13 W1 C15 C11 81.2(5) . .
C14 W1 C15 C11 117.9(6) . .
C2 W1 C15 C20 80.6(9) . .
C3A W1 C15 C20 -174.6(10) . .
C3B W1 C15 C20 11.7(11) . .
N1 W1 C15 C20 -71.7(8) . .
C1A W1 C15 C20 9.6(9) . .
C12 W1 C15 C20 156.9(9) . .
C11 W1 C15 C20 118.1(10) . .
C1B W1 C15 C20 -161.9(14) . .
C13 W1 C15 C20 -160.7(9) . .
C14 W1 C15 C20 -124.0(10) . .
C25 C21 C22 C23 -0.1(18) . .
C24 C21 C22 C23 -148(5) . .
C22 C21 C22 C23 -169.1(19) 3_556 .
C21 C21 C22 C23 -169.1(19) 3_556 .
C23 C21 C22 C24 -180(2) . 3_556
C25 C21 C22 C24 -179.8(18) . 3_556
C24 C21 C22 C24 32(5) . 3_556
C22 C21 C22 C24 11.2(19) 3_556 3_556
C21 C21 C22 C24 11.2(19) 3_556 3_556
C23 C21 C22 C21 169.1(19) . 3_556
C25 C21 C22 C21 169(2) . 3_556
C24 C21 C22 C21 21(4) . 3_556
C22 C21 C22 C21 0.0 3_556 3_556
C21 C22 C23 C21 -12(2) 3_556 .
C21 C22 C23 C25 0.1(16) . .
C21 C22 C23 C25 -12(3) 3_556 .
C25 C21 C23 C22 179.9(15) . .
C24 C21 C23 C22 158(3) . .
C22 C21 C23 C22 29(5) 3_556 .
C21 C21 C23 C22 9.4(16) 3_556 .
C24 C21 C23 C25 -21(3) . .
C22 C21 C23 C25 -179.9(15) . .
C22 C21 C23 C25 -151(5) 3_556 .
C21 C21 C23 C25 -170.5(19) 3_556 .
C23 C21 C24 C22 -158(3) . 3_556
C25 C21 C24 C22 179.9(15) . 3_556
C22 C21 C24 C22 -27(4) . 3_556
C21 C21 C24 C22 -8.6(15) 3_556 3_556
C23 C21 C24 C25 22(3) . .
C22 C21 C24 C25 154(4) . .
C22 C21 C24 C25 -179.9(15) 3_556 .
C21 C21 C24 C25 171.5(19) 3_556 .
C24 C21 C25 C23 167.5(17) . .
C22 C21 C25 C23 0.1(15) . .
C22 C21 C25 C23 168(2) 3_556 .
C23 C21 C25 C24 -167.5(17) . .
C22 C21 C25 C24 -167(2) . .
C22 C21 C25 C24 0.1(14) 3_556 .
C22 C23 C25 C21 -0.1(19) . .
C22 C23 C25 C24 10(3) . .
C21 C23 C25 C24 10.3(14) . .
C22 C24 C25 C21 -0.1(17) 3_556 .
C22 C24 C25 C23 -10(2) 3_556 .
C21 C24 C25 C23 -9.7(14) . .
